data_1548800
loop_
_publ_author_name
'Abu El-Enin, Mohammed Abu Bakr'
'Abdel-Wahab, Bakr F.'
'Baashen, Mohammed'
'Ghabbour, Hazem A.'
'El-Hiti, Gamal A.'

_publ_section_title
;
 (<i>E</i>)-1-[5-Methyl-1-(<i>p</i>-tolyl)-1<i>H</i>-1,2,3-triazol-4-yl]-3-{3-[5-methyl-1-(<i>p</i>-tolyl)-1<i>H</i>-1,2,3-triazol-4-yl]-1-phenyl-1<i>H</i>-pyrazol-4-yl}prop-2-en-1-one
;
_journal_issue 12
_journal_name_full IUCrData
_journal_page_first x171729
_journal_paper_doi 10.1107/S2414314617017291
_journal_volume 2
_journal_year 2017
_chemical_formula_iupac 'C32 H28 N8 O'
_chemical_formula_moiety 'C32 H28 N8 O'
_chemical_formula_sum 'C32 H28 N8 O'
_chemical_formula_weight 540.62
_chemical_name_systematic
(<i>E</i>)-1-[5-Methyl-1-(<i>p</i>-tolyl)-1<i>H</i>-1,2,3-triazol-4-yl]-3-{3-[5-methyl-1-(<i>p</i>-tolyl)-1<i>H</i>-1,2,3-triazol-4-yl]-1-phenyl-1<i>H</i>-pyrazol-4-yl}prop-2-en-1-one
_space_group_crystal_system triclinic
_space_group_IT_number 2
_space_group_name_Hall '-P 1'
_space_group_name_H-M_alt 'P -1'
_symmetry_space_group_name_Hall '-P 1'
_symmetry_space_group_name_H-M 'P -1'
_atom_sites_solution_hydrogens geom
_audit_creation_method SHELXL-2014/7
_cell_angle_alpha 63.536(2)
_cell_angle_beta 83.760(2)
_cell_angle_gamma 85.214(2)
_cell_formula_units_Z 2
_cell_length_a 6.6115(4)
_cell_length_b 15.2036(9)
_cell_length_c 15.3021(8)
_cell_measurement_reflns_used 9973
_cell_measurement_temperature 100(2)
_cell_measurement_theta_max 30.54
_cell_measurement_theta_min 2.54
_cell_volume 1367.75(14)
_computing_cell_refinement
;
SAINT (Bruker, 2014)
;
_computing_data_collection
;
APEX2 (Bruker, 2014)
;
_computing_data_reduction
;
SAINT (Bruker, 2014)
;
_computing_molecular_graphics
;
SHELXTL (Sheldrick, 2008) and Mercury (Macrae <i>et al.</i>,
2008)
;
_computing_publication_material
;
SHELXTL (Sheldrick, 2008), PLATON (Spek, 2009) and publCIF
(Westrip, 2010)
;
_computing_structure_refinement
;
SHELXL2014 (Sheldrick, 2015)
;
_computing_structure_solution
;
SHELXS97 (Sheldrick, 2008)
;
_diffrn_ambient_temperature 100(2)
_diffrn_measured_fraction_theta_full 0.998
_diffrn_measured_fraction_theta_max 0.998
_diffrn_measurement_device_type 'Bruker APEXII D8 venture'
_diffrn_measurement_method '\f and \w scans'
_diffrn_radiation_type MoK\a
_diffrn_radiation_wavelength 0.71073
_diffrn_reflns_av_R_equivalents 0.0883
_diffrn_reflns_limit_h_max 8
_diffrn_reflns_limit_h_min -8
_diffrn_reflns_limit_k_max 19
_diffrn_reflns_limit_k_min -19
_diffrn_reflns_limit_l_max 19
_diffrn_reflns_limit_l_min -19
_diffrn_reflns_number 26981
_diffrn_reflns_theta_full 25.242
_diffrn_reflns_theta_max 27.498
_diffrn_reflns_theta_min 2.537
_exptl_absorpt_coefficient_mu 0.084
_exptl_absorpt_correction_T_max 0.938
_exptl_absorpt_correction_T_min 0.878
_exptl_absorpt_correction_type multi-scan
_exptl_absorpt_process_details
;
(SADABS; Bruker, 2014)
;
_exptl_crystal_colour yellow
_exptl_crystal_density_diffrn 1.313
_exptl_crystal_description block
_exptl_crystal_F_000 568
_exptl_crystal_size_max 0.415
_exptl_crystal_size_mid 0.341
_exptl_crystal_size_min 0.258
_refine_diff_density_max 0.670
_refine_diff_density_min -0.338
_refine_ls_extinction_method none
_refine_ls_goodness_of_fit_ref 1.027
_refine_ls_hydrogen_treatment constr
_refine_ls_matrix_type full
_refine_ls_number_parameters 374
_refine_ls_number_reflns 6283
_refine_ls_number_restraints 0
_refine_ls_restrained_S_all 1.027
_refine_ls_R_factor_all 0.0909
_refine_ls_R_factor_gt 0.0582
_refine_ls_shift/su_max 0.000
_refine_ls_shift/su_mean 0.000
_refine_ls_structure_factor_coef Fsqd
_refine_ls_weighting_details 'w=1/[\s^2^(Fo^2^)+(0.0593P)^2^+0.7631P] where P=(Fo^2^+2Fc^2^)/3'
_refine_ls_weighting_scheme calc
_refine_ls_wR_factor_gt 0.1365
_refine_ls_wR_factor_ref 0.1543
_reflns_number_gt 4464
_reflns_number_total 6283
_reflns_threshold_expression 'I > 2\s(I)'
_cod_data_source_file su5410sup1.cif
_cod_data_source_block I
_cod_database_code 1548800
_shelx_space_group_comment
;
The symmetry employed for this shelxl refinement is uniquely defined
by the following loop, which should always be used as a source of
symmetry information in preference to the above space-group names.
They are only intended as comments.
;
_shelx_estimated_absorpt_t_min 0.966
_shelx_estimated_absorpt_t_max 0.979

loop_
_space_group_symop_operation_xyz
'x, y, z'
'-x, -y, -z'

loop_
_atom_site_type_symbol
_atom_site_label
_atom_site_fract_x
_atom_site_fract_y
_atom_site_fract_z
_atom_site_U_iso_or_equiv
_atom_site_adp_type
_atom_site_calc_flag
_atom_site_occupancy
O O1 0.7951(2) 0.17053(13) 0.50320(11) 0.0370(4) Uani d 1
N N1 -0.0630(2) 0.28980(13) 0.68222(11) 0.0200(4) Uani d 1
N N2 0.1336(2) 0.25485(14) 0.68809(12) 0.0263(4) Uani d 1
N N3 0.2198(2) 0.29057(14) 0.59887(12) 0.0252(4) Uani d 1
N N4 -0.0032(2) 0.45359(12) 0.36951(11) 0.0193(4) Uani d 1
N N5 0.0870(2) 0.47640(12) 0.27774(11) 0.0183(4) Uani d 1
N N6 1.0191(3) 0.27777(13) 0.25446(12) 0.0222(4) Uani d 1
N N7 1.1863(3) 0.25088(13) 0.21820(12) 0.0228(4) Uani d 1
N N8 1.2726(2) 0.17300(13) 0.29442(11) 0.0194(4) Uani d 1
C C1 -0.1322(3) 0.23458(15) 0.85782(14) 0.0208(4) Uani d 1
H H1A -0.0037 0.2567 0.8603 0.025 Uiso calc 1
C C2 -0.2567(3) 0.18693(16) 0.94265(14) 0.0232(4) Uani d 1
H H2A -0.2114 0.1757 1.0037 0.028 Uiso calc 1
C C3 -0.4471(3) 0.15496(15) 0.94053(14) 0.0213(4) Uani d 1
C C4 -0.5095(3) 0.17178(15) 0.85029(14) 0.0218(4) Uani d 1
H H4A -0.6390 0.1508 0.8474 0.026 Uiso calc 1
C C5 -0.3870(3) 0.21844(15) 0.76466(14) 0.0212(4) Uani d 1
H H5A -0.4314 0.2291 0.7036 0.025 Uiso calc 1
C C6 -0.1987(3) 0.24947(15) 0.76896(13) 0.0185(4) Uani d 1
C C7 -0.5837(3) 0.10487(17) 1.03297(15) 0.0270(5) Uani d 1
H H7A -0.5004 0.0711 1.0888 0.040 Uiso calc 1
H H7B -0.6642 0.0569 1.0269 0.040 Uiso calc 1
H H7C -0.6753 0.1541 1.0433 0.040 Uiso calc 1
C C8 -0.2994(3) 0.40571(15) 0.55863(14) 0.0213(4) Uani d 1
H H8A -0.2758 0.4652 0.4972 0.032 Uiso calc 1
H H8B -0.3588 0.4241 0.6100 0.032 Uiso calc 1
H H8C -0.3932 0.3644 0.5495 0.032 Uiso calc 1
C C9 -0.1023(3) 0.35002(15) 0.58793(13) 0.0180(4) Uani d 1
C C10 0.0801(3) 0.34833(15) 0.53545(13) 0.0184(4) Uani d 1
C C11 0.1313(3) 0.39191(14) 0.42960(13) 0.0171(4) Uani d 1
C C12 0.3092(3) 0.37502(14) 0.37716(14) 0.0185(4) Uani d 1
C C13 0.2718(3) 0.43107(15) 0.28052(14) 0.0202(4) Uani d 1
H H13A 0.3609 0.4368 0.2253 0.024 Uiso calc 1
C C14 -0.0290(3) 0.53202(15) 0.19575(14) 0.0212(4) Uani d 1
C C15 0.0583(3) 0.55568(16) 0.10112(14) 0.0274(5) Uani d 1
H H15A 0.1957 0.5363 0.0909 0.033 Uiso calc 1
C C16 -0.0578(4) 0.60778(17) 0.02237(15) 0.0324(5) Uani d 1
H H16A 0.0009 0.6246 -0.0423 0.039 Uiso calc 1
C C17 -0.2587(4) 0.63555(17) 0.03701(16) 0.0337(5) Uani d 1
H H17A -0.3380 0.6704 -0.0173 0.040 Uiso calc 1
C C18 -0.3436(4) 0.61221(16) 0.13137(16) 0.0302(5) Uani d 1
H H18A -0.4809 0.6318 0.1416 0.036 Uiso calc 1
C C19 -0.2287(3) 0.56036(16) 0.21084(15) 0.0251(5) Uani d 1
H H19A -0.2871 0.5444 0.2754 0.030 Uiso calc 1
C C20 0.4818(3) 0.30783(16) 0.41561(15) 0.0232(4) Uani d 1
H H20A 0.4693 0.2635 0.4833 0.028 Uiso calc 1
C C21 0.6557(3) 0.30219(16) 0.36538(16) 0.0247(5) Uani d 1
H H21A 0.6782 0.3466 0.2981 0.030 Uiso calc 1
C C22 0.8134(3) 0.22675(16) 0.41472(16) 0.0257(5) Uani d 1
C C23 0.9948(3) 0.21833(15) 0.35317(14) 0.0202(4) Uani d 1
C C24 1.1576(3) 0.15204(16) 0.37967(14) 0.0209(4) Uani d 1
C C25 1.2209(3) 0.07752(18) 0.47675(14) 0.0307(5) Uani d 1
H H25A 1.1465 0.0911 0.5287 0.046 Uiso calc 1
H H25B 1.3675 0.0807 0.4792 0.046 Uiso calc 1
H H25C 1.1903 0.0117 0.4862 0.046 Uiso calc 1
C C26 1.4548(3) 0.12449(16) 0.27571(13) 0.0200(4) Uani d 1
C C27 1.6177(3) 0.18001(17) 0.21906(14) 0.0251(5) Uani d 1
H H27A 1.6094 0.2497 0.1930 0.030 Uiso calc 1
C C28 1.7930(3) 0.13189(18) 0.20111(15) 0.0262(5) Uani d 1
H H28A 1.9051 0.1695 0.1622 0.031 Uiso calc 1
C C29 1.8091(3) 0.03052(17) 0.23828(15) 0.0248(5) Uani d 1
C C30 1.6415(3) -0.02356(17) 0.29395(14) 0.0227(4) Uani d 1
H H30A 1.6491 -0.0932 0.3194 0.027 Uiso calc 1
C C31 1.4648(3) 0.02278(16) 0.31252(13) 0.0210(4) Uani d 1
H H31A 1.3513 -0.0146 0.3501 0.025 Uiso calc 1
C C32 2.0027(3) -0.0207(2) 0.22046(18) 0.0357(6) Uani d 1
H H32A 2.0394 -0.0753 0.2823 0.054 Uiso calc 1
H H32B 2.1124 0.0260 0.1939 0.054 Uiso calc 1
H H32C 1.9823 -0.0461 0.1735 0.054 Uiso calc 1

loop_
_atom_site_aniso_label
_atom_site_aniso_U_11
_atom_site_aniso_U_22
_atom_site_aniso_U_33
_atom_site_aniso_U_12
_atom_site_aniso_U_13
_atom_site_aniso_U_23
O1 0.0352(9) 0.0439(10) 0.0236(8) 0.0030(8) 0.0066(7) -0.0101(8)
N1 0.0153(8) 0.0290(10) 0.0153(8) -0.0012(7) -0.0011(6) -0.0094(7)
N2 0.0127(8) 0.0428(12) 0.0196(9) -0.0008(8) -0.0003(7) -0.0107(8)
N3 0.0170(8) 0.0373(11) 0.0177(8) -0.0020(8) 0.0005(7) -0.0091(8)
N4 0.0200(8) 0.0232(9) 0.0144(8) -0.0016(7) 0.0015(6) -0.0084(7)
N5 0.0195(8) 0.0209(9) 0.0145(8) -0.0003(7) 0.0021(6) -0.0086(7)
N6 0.0216(9) 0.0243(10) 0.0222(9) -0.0028(7) -0.0028(7) -0.0111(8)
N7 0.0251(9) 0.0242(10) 0.0168(8) -0.0018(7) -0.0035(7) -0.0066(7)
N8 0.0182(8) 0.0252(9) 0.0145(8) -0.0006(7) -0.0014(6) -0.0086(7)
C1 0.0192(10) 0.0243(11) 0.0197(10) 0.0007(8) -0.0045(8) -0.0101(9)
C2 0.0272(11) 0.0273(12) 0.0151(9) 0.0016(9) -0.0033(8) -0.0094(9)
C3 0.0231(10) 0.0215(11) 0.0171(9) 0.0019(8) 0.0013(8) -0.0078(8)
C4 0.0179(10) 0.0253(11) 0.0209(10) -0.0023(8) -0.0002(8) -0.0092(9)
C5 0.0203(10) 0.0282(12) 0.0154(9) 0.0014(9) -0.0028(8) -0.0099(9)
C6 0.0155(9) 0.0230(11) 0.0149(9) 0.0000(8) 0.0015(7) -0.0072(8)
C7 0.0285(11) 0.0286(12) 0.0202(10) -0.0033(9) 0.0052(9) -0.0086(9)
C8 0.0180(10) 0.0235(11) 0.0197(10) 0.0020(8) 0.0015(8) -0.0084(9)
C9 0.0193(10) 0.0201(10) 0.0149(9) -0.0030(8) -0.0009(7) -0.0077(8)
C10 0.0172(9) 0.0224(11) 0.0163(9) -0.0013(8) -0.0029(7) -0.0087(8)
C11 0.0151(9) 0.0192(10) 0.0182(9) -0.0031(8) 0.0002(7) -0.0092(8)
C12 0.0181(9) 0.0192(10) 0.0198(9) -0.0041(8) 0.0019(8) -0.0104(8)
C13 0.0192(10) 0.0234(11) 0.0195(9) -0.0040(8) 0.0054(8) -0.0119(9)
C14 0.0285(11) 0.0175(10) 0.0174(9) -0.0016(8) -0.0015(8) -0.0077(8)
C15 0.0359(12) 0.0258(12) 0.0193(10) 0.0022(10) 0.0010(9) -0.0103(9)
C16 0.0511(15) 0.0272(12) 0.0170(10) 0.0008(11) -0.0013(10) -0.0088(9)
C17 0.0475(15) 0.0253(12) 0.0248(11) 0.0042(11) -0.0124(10) -0.0067(10)
C18 0.0304(12) 0.0232(12) 0.0322(12) 0.0040(10) -0.0068(10) -0.0077(10)
C19 0.0270(11) 0.0241(11) 0.0208(10) -0.0006(9) 0.0008(8) -0.0076(9)
C20 0.0211(10) 0.0237(11) 0.0280(11) -0.0021(9) -0.0023(8) -0.0138(9)
C21 0.0232(11) 0.0243(11) 0.0289(11) -0.0012(9) -0.0027(9) -0.0137(9)
C22 0.0217(10) 0.0278(12) 0.0315(12) -0.0014(9) -0.0025(9) -0.0162(10)
C23 0.0190(10) 0.0234(11) 0.0198(10) -0.0027(8) -0.0020(8) -0.0106(9)
C24 0.0184(10) 0.0292(11) 0.0165(9) -0.0015(8) 0.0010(8) -0.0117(9)
C25 0.0281(12) 0.0427(14) 0.0167(10) 0.0069(10) 0.0000(9) -0.0107(10)
C26 0.0161(9) 0.0336(12) 0.0140(9) -0.0005(8) -0.0001(7) -0.0141(9)
C27 0.0264(11) 0.0322(12) 0.0207(10) -0.0082(9) 0.0027(8) -0.0150(9)
C28 0.0212(10) 0.0419(14) 0.0236(10) -0.0117(10) 0.0070(8) -0.0217(10)
C29 0.0177(10) 0.0427(14) 0.0218(10) -0.0031(9) 0.0011(8) -0.0215(10)
C30 0.0205(10) 0.0312(12) 0.0176(9) -0.0008(9) -0.0017(8) -0.0116(9)
C31 0.0167(10) 0.0307(12) 0.0142(9) -0.0037(9) 0.0005(7) -0.0085(9)
C32 0.0200(11) 0.0532(16) 0.0441(14) -0.0046(11) 0.0062(10) -0.0320(13)

loop_
_atom_type_symbol
_atom_type_description
_atom_type_scat_dispersion_real
_atom_type_scat_dispersion_imag
_atom_type_scat_source
C C 0.0033 0.0016 'International Tables Vol C Tables 4.2.6.8 and 6.1.1.4'
H H 0.0000 0.0000 'International Tables Vol C Tables 4.2.6.8 and 6.1.1.4'
N N 0.0061 0.0033 'International Tables Vol C Tables 4.2.6.8 and 6.1.1.4'
O O 0.0106 0.0060 'International Tables Vol C Tables 4.2.6.8 and 6.1.1.4'

loop_
_geom_angle_atom_site_label_1
_geom_angle_atom_site_label_2
_geom_angle_atom_site_label_3
_geom_angle
N2 N1 C9 111.26(15)
N2 N1 C6 117.81(16)
C9 N1 C6 130.29(16)
N3 N2 N1 107.08(16)
N2 N3 C10 109.07(16)
C11 N4 N5 104.41(15)
C13 N5 N4 111.86(15)
C13 N5 C14 129.12(16)
N4 N5 C14 118.53(15)
N7 N6 C23 109.15(17)
N6 N7 N8 107.08(15)
C24 N8 N7 110.62(16)
C24 N8 C26 129.57(17)
N7 N8 C26 119.76(15)
C2 C1 C6 118.81(18)
C2 C1 H1A 120.6
C6 C1 H1A 120.6
C1 C2 C3 121.52(18)
C1 C2 H2A 119.2
C3 C2 H2A 119.2
C4 C3 C2 118.15(18)
C4 C3 C7 120.57(18)
C2 C3 C7 121.27(18)
C5 C4 C3 121.35(18)
C5 C4 H4A 119.3
C3 C4 H4A 119.3
C4 C5 C6 119.24(18)
C4 C5 H5A 120.4
C6 C5 H5A 120.4
C5 C6 C1 120.92(17)
C5 C6 N1 119.71(17)
C1 C6 N1 119.15(17)
C3 C7 H7A 109.5
C3 C7 H7B 109.5
H7A C7 H7B 109.5
C3 C7 H7C 109.5
H7A C7 H7C 109.5
H7B C7 H7C 109.5
C9 C8 H8A 109.5
C9 C8 H8B 109.5
H8A C8 H8B 109.5
C9 C8 H8C 109.5
H8A C8 H8C 109.5
H8B C8 H8C 109.5
N1 C9 C10 103.47(17)
N1 C9 C8 123.94(17)
C10 C9 C8 132.48(17)
N3 C10 C9 109.10(16)
N3 C10 C11 120.75(17)
C9 C10 C11 130.02(18)
N4 C11 C12 111.88(16)
N4 C11 C10 119.48(17)
C12 C11 C10 128.59(18)
C13 C12 C11 103.66(17)
C13 C12 C20 127.75(18)
C11 C12 C20 128.38(18)
N5 C13 C12 108.19(16)
N5 C13 H13A 125.9
C12 C13 H13A 125.9
C19 C14 C15 120.50(19)
C19 C14 N5 119.61(17)
C15 C14 N5 119.88(18)
C16 C15 C14 119.2(2)
C16 C15 H15A 120.4
C14 C15 H15A 120.4
C15 C16 C17 120.6(2)
C15 C16 H16A 119.7
C17 C16 H16A 119.7
C16 C17 C18 119.7(2)
C16 C17 H17A 120.1
C18 C17 H17A 120.1
C19 C18 C17 120.2(2)
C19 C18 H18A 119.9
C17 C18 H18A 119.9
C14 C19 C18 119.74(19)
C14 C19 H19A 120.1
C18 C19 H19A 120.1
C21 C20 C12 126.4(2)
C21 C20 H20A 116.8
C12 C20 H20A 116.8
C20 C21 C22 119.7(2)
C20 C21 H21A 120.2
C22 C21 H21A 120.2
O1 C22 C21 122.4(2)
O1 C22 C23 120.5(2)
C21 C22 C23 117.07(18)
N6 C23 C24 108.92(17)
N6 C23 C22 122.34(19)
C24 C23 C22 128.70(18)
N8 C24 C23 104.22(17)
N8 C24 C25 123.29(18)
C23 C24 C25 132.29(18)
C24 C25 H25A 109.5
C24 C25 H25B 109.5
H25A C25 H25B 109.5
C24 C25 H25C 109.5
H25A C25 H25C 109.5
H25B C25 H25C 109.5
C27 C26 C31 120.89(19)
C27 C26 N8 119.39(19)
C31 C26 N8 119.71(17)
C26 C27 C28 118.7(2)
C26 C27 H27A 120.7
C28 C27 H27A 120.7
C29 C28 C27 121.79(19)
C29 C28 H28A 119.1
C27 C28 H28A 119.1
C28 C29 C30 118.32(19)
C28 C29 C32 121.08(19)
C30 C29 C32 120.6(2)
C31 C30 C29 121.0(2)
C31 C30 H30A 119.5
C29 C30 H30A 119.5
C30 C31 C26 119.34(18)
C30 C31 H31A 120.3
C26 C31 H31A 120.3
C29 C32 H32A 109.5
C29 C32 H32B 109.5
H32A C32 H32B 109.5
C29 C32 H32C 109.5
H32A C32 H32C 109.5
H32B C32 H32C 109.5

loop_
_geom_bond_atom_site_label_1
_geom_bond_atom_site_label_2
_geom_bond_distance
O1 C22 1.236(3)
N1 N2 1.359(2)
N1 C9 1.361(2)
N1 C6 1.432(2)
N2 N3 1.306(2)
N3 C10 1.366(3)
N4 C11 1.336(3)
N4 N5 1.366(2)
N5 C13 1.347(3)
N5 C14 1.426(3)
N6 N7 1.300(2)
N6 C23 1.371(3)
N7 N8 1.374(2)
N8 C24 1.355(2)
N8 C26 1.429(3)
C1 C2 1.384(3)
C1 C6 1.390(3)
C1 H1A 0.9500
C2 C3 1.396(3)
C2 H2A 0.9500
C3 C4 1.391(3)
C3 C7 1.508(3)
C4 C5 1.383(3)
C4 H4A 0.9500
C5 C6 1.386(3)
C5 H5A 0.9500
C7 H7A 0.9800
C7 H7B 0.9800
C7 H7C 0.9800
C8 C9 1.490(3)
C8 H8A 0.9800
C8 H8B 0.9800
C8 H8C 0.9800
C9 C10 1.379(3)
C10 C11 1.462(3)
C11 C12 1.422(3)
C12 C13 1.377(3)
C12 C20 1.451(3)
C13 H13A 0.9500
C14 C19 1.382(3)
C14 C15 1.396(3)
C15 C16 1.385(3)
C15 H15A 0.9500
C16 C17 1.385(3)
C16 H16A 0.9500
C17 C18 1.388(3)
C17 H17A 0.9500
C18 C19 1.387(3)
C18 H18A 0.9500
C19 H19A 0.9500
C20 C21 1.331(3)
C20 H20A 0.9500
C21 C22 1.474(3)
C21 H21A 0.9500
C22 C23 1.476(3)
C23 C24 1.374(3)
C24 C25 1.491(3)
C25 H25A 0.9800
C25 H25B 0.9800
C25 H25C 0.9800
C26 C27 1.386(3)
C26 C31 1.388(3)
C27 C28 1.387(3)
C27 H27A 0.9500
C28 C29 1.384(3)
C28 H28A 0.9500
C29 C30 1.397(3)
C29 C32 1.505(3)
C30 C31 1.382(3)
C30 H30A 0.9500
C31 H31A 0.9500
C32 H32A 0.9800
C32 H32B 0.9800
C32 H32C 0.9800

loop_
_geom_hbond_atom_site_label_D
_geom_hbond_atom_site_label_H
_geom_hbond_atom_site_label_A
_geom_hbond_site_symmetry_A
_geom_hbond_distance_DH
_geom_hbond_distance_HA
_geom_hbond_distance_DA
_geom_hbond_angle_DHA
C8 H8A N4 . 0.98 2.57 3.141(2) 118
C20 H20A N3 . 0.95 2.43 3.049(3) 122
C25 H25A O1 . 0.98 2.51 3.112(3) 119
C1 H1A Cg5 2_566 0.95 2.86 3.613(3) 137
C7 H7A Cg6 1_356 0.98 2.84 3.687(2) 145
C18 H18A Cg4 2_466 0.95 2.76 3.503(3) 136

loop_
_geom_torsion_atom_site_label_1
_geom_torsion_atom_site_label_2
_geom_torsion_atom_site_label_3
_geom_torsion_atom_site_label_4
_geom_torsion
C9 N1 N2 N3 -1.0(2)
C6 N1 N2 N3 170.78(17)
N1 N2 N3 C10 0.0(2)
C11 N4 N5 C13 -0.4(2)
C11 N4 N5 C14 172.27(16)
C23 N6 N7 N8 -0.2(2)
N6 N7 N8 C24 -0.7(2)
N6 N7 N8 C26 176.95(16)
C6 C1 C2 C3 -0.8(3)
C1 C2 C3 C4 0.3(3)
C1 C2 C3 C7 -178.8(2)
C2 C3 C4 C5 0.3(3)
C7 C3 C4 C5 179.4(2)
C3 C4 C5 C6 -0.3(3)
C4 C5 C6 C1 -0.2(3)
C4 C5 C6 N1 174.40(19)
C2 C1 C6 C5 0.8(3)
C2 C1 C6 N1 -173.85(19)
N2 N1 C6 C5 -131.5(2)
C9 N1 C6 C5 38.4(3)
N2 N1 C6 C1 43.2(3)
C9 N1 C6 C1 -146.9(2)
N2 N1 C9 C10 1.5(2)
C6 N1 C9 C10 -168.92(19)
N2 N1 C9 C8 -175.12(18)
C6 N1 C9 C8 14.5(3)
N2 N3 C10 C9 1.0(2)
N2 N3 C10 C11 -175.34(17)
N1 C9 C10 N3 -1.5(2)
C8 C9 C10 N3 174.7(2)
N1 C9 C10 C11 174.38(19)
C8 C9 C10 C11 -9.4(4)
N5 N4 C11 C12 0.4(2)
N5 N4 C11 C10 -177.21(16)
N3 C10 C11 N4 -175.34(18)
C9 C10 C11 N4 9.2(3)
N3 C10 C11 C12 7.5(3)
C9 C10 C11 C12 -167.9(2)
N4 C11 C12 C13 -0.2(2)
C10 C11 C12 C13 177.11(19)
N4 C11 C12 C20 -175.15(18)
C10 C11 C12 C20 2.2(3)
N4 N5 C13 C12 0.3(2)
C14 N5 C13 C12 -171.41(18)
C11 C12 C13 N5 -0.1(2)
C20 C12 C13 N5 174.93(18)
C13 N5 C14 C19 170.5(2)
N4 N5 C14 C19 -0.7(3)
C13 N5 C14 C15 -8.2(3)
N4 N5 C14 C15 -179.39(18)
C19 C14 C15 C16 -0.1(3)
N5 C14 C15 C16 178.52(19)
C14 C15 C16 C17 -0.5(3)
C15 C16 C17 C18 0.9(3)
C16 C17 C18 C19 -0.7(3)
C15 C14 C19 C18 0.4(3)
N5 C14 C19 C18 -178.29(19)
C17 C18 C19 C14 0.1(3)
C13 C12 C20 C21 14.5(3)
C11 C12 C20 C21 -171.7(2)
C12 C20 C21 C22 -177.51(18)
C20 C21 C22 O1 -3.5(3)
C20 C21 C22 C23 174.59(18)
N7 N6 C23 C24 1.0(2)
N7 N6 C23 C22 -176.70(17)
O1 C22 C23 N6 178.60(19)
C21 C22 C23 N6 0.5(3)
O1 C22 C23 C24 1.4(3)
C21 C22 C23 C24 -176.76(19)
N7 N8 C24 C23 1.3(2)
C26 N8 C24 C23 -176.08(18)
N7 N8 C24 C25 -174.10(19)
C26 N8 C24 C25 8.6(3)
N6 C23 C24 N8 -1.4(2)
C22 C23 C24 N8 176.15(19)
N6 C23 C24 C25 173.4(2)
C22 C23 C24 C25 -9.1(4)
C24 N8 C26 C27 -134.0(2)
N7 N8 C26 C27 48.9(2)
C24 N8 C26 C31 47.5(3)
N7 N8 C26 C31 -129.68(19)
C31 C26 C27 C28 -1.1(3)
N8 C26 C27 C28 -179.64(17)
C26 C27 C28 C29 -0.1(3)
C27 C28 C29 C30 1.0(3)
C27 C28 C29 C32 -178.24(19)
C28 C29 C30 C31 -0.8(3)
C32 C29 C30 C31 178.52(18)
C29 C30 C31 C26 -0.4(3)
C27 C26 C31 C30 1.4(3)
N8 C26 C31 C30 179.90(16)

_cod_database_fobs_code 1548800
